data_7057954
loop_
_publ_author_name
'Palamarciuc, Oleg'
'Milunovi\'c, Miljan N. M.'
'S\^irbu, Angela'
'Stratulat, Elena'
'Pui, Aurel'
'Gligorijevic, Nevenka'
'Radulovic, Sinisa'
'Ko\<z\'i\<sek, Jozef'
'Darvasiov\'a, Denisa'
'Rapta, Peter'
'Enyedy, Eva A.'
'Novitchi, Ghenadie'
'Shova, Sergiu'
'Arion, Vladimir B.'

_publ_section_title
;
 Investigation of the cytotoxic potential of methyl imidazole-derived
 thiosemicarbazones and their copper(ii) complexes with dichloroacetate as
 a co-ligand
;
_journal_issue 3
_journal_name_full 'New Journal of Chemistry'
_journal_page_first 1340
_journal_paper_doi 10.1039/C8NJ04041A
_journal_volume 43
_journal_year 2019
_chemical_formula_moiety 'C8 H10 Cl2 Cu N5 O2 S, C2 H Cl2 O2'
_chemical_formula_sum 'C10 H11 Cl4 Cu N5 O4 S'
_chemical_formula_weight 502.64
_space_group_crystal_system monoclinic
_space_group_IT_number 14
_space_group_name_Hall '-P 2ybc'
_space_group_name_H-M_alt 'P 1 21/c 1'
_symmetry_space_group_name_Hall '-P 2ybc'
_symmetry_space_group_name_H-M 'P 1 21/c 1'
_atom_sites_solution_hydrogens geom
_atom_sites_solution_primary direct
_atom_sites_solution_secondary difmap
_audit_creation_date 2017-10-04
_audit_creation_method
;
Olex2 1.2
(compiled 2017.08.10 svn.r3458 for OlexSys, GUI svn.r5381)
;
_audit_update_record
;
2018-10-31 deposited with the CCDC.
2018-11-09 downloaded from the CCDC.
;
_cell_angle_alpha 90.00
_cell_angle_beta 106.756(3)
_cell_angle_gamma 90.00
_cell_formula_units_Z 8
_cell_length_a 10.0981(7)
_cell_length_b 21.8935(15)
_cell_length_c 17.1161(12)
_cell_measurement_reflns_used 3603
_cell_measurement_temperature 120(2)
_cell_measurement_theta_max 2.85
_cell_measurement_theta_min 23.98
_cell_volume 3623.4(4)
_computing_cell_refinement 'SAINT v8.34A (Bruker, 2013)'
_computing_data_collection 'SAINT v8.34A (Bruker, 2013)'
_computing_data_reduction 'SAINT v8.34A (Bruker, 2013)'
_computing_molecular_graphics 'Olex2 (Dolomanov et al., 2009)'
_computing_publication_material 'Olex2 (Dolomanov et al., 2009)'
_computing_structure_refinement 'ShelXL (Sheldrick, 2015)'
_computing_structure_solution 'SIR2004 (Burla et al., 2007)'
_diffrn_ambient_temperature 120.0
_diffrn_measured_fraction_theta_full 0.989
_diffrn_measured_fraction_theta_max 0.989
_diffrn_measurement_device_type 'Bruker APEX-II CCD'
_diffrn_measurement_method '\f and \w scans'
_diffrn_radiation_monochromator graphite
_diffrn_radiation_type MoK\a
_diffrn_radiation_wavelength 0.71073
_diffrn_reflns_av_R_equivalents 0.0332
_diffrn_reflns_av_unetI/netI 0.0168
_diffrn_reflns_limit_h_max 11
_diffrn_reflns_limit_h_min -11
_diffrn_reflns_limit_k_max 26
_diffrn_reflns_limit_k_min -25
_diffrn_reflns_limit_l_max 18
_diffrn_reflns_limit_l_min -20
_diffrn_reflns_number 82072
_diffrn_reflns_theta_full 25.04
_diffrn_reflns_theta_max 25.04
_diffrn_reflns_theta_min 2.11
_diffrn_source 'fine-focus sealed tube'
_exptl_absorpt_coefficient_mu 1.937
_exptl_absorpt_correction_T_max 0.7599
_exptl_absorpt_correction_T_min 0.6228
_exptl_absorpt_correction_type multi-scan
_exptl_absorpt_process_details sadabs
_exptl_crystal_colour 'clear light green'
_exptl_crystal_colour_lustre clear
_exptl_crystal_colour_modifier light
_exptl_crystal_colour_primary green
_exptl_crystal_density_diffrn 1.843
_exptl_crystal_density_method 'not measured'
_exptl_crystal_description prism
_exptl_crystal_F_000 2008
_exptl_crystal_size_max 0.27
_exptl_crystal_size_mid 0.15
_exptl_crystal_size_min 0.15
_refine_diff_density_max 0.492
_refine_diff_density_min -0.503
_refine_diff_density_rms 0.056
_refine_ls_extinction_method none
_refine_ls_goodness_of_fit_ref 1.028
_refine_ls_hydrogen_treatment constr
_refine_ls_matrix_type full
_refine_ls_number_parameters 453
_refine_ls_number_reflns 6328
_refine_ls_number_restraints 0
_refine_ls_restrained_S_all 1.028
_refine_ls_R_factor_all 0.0260
_refine_ls_R_factor_gt 0.0223
_refine_ls_shift/su_max 0.001
_refine_ls_shift/su_mean 0.000
_refine_ls_structure_factor_coef Fsqd
_refine_ls_weighting_details 'calc w=1/[\s^2^(Fo^2^)+(0.0197P)^2^+4.1322P] where P=(Fo^2^+2Fc^2^)/3'
_refine_ls_weighting_scheme calc
_refine_ls_wR_factor_gt 0.0507
_refine_ls_wR_factor_ref 0.0524
_reflns_number_gt 5787
_reflns_number_total 6328
_reflns_threshold_expression >2sigma(I)
_cod_data_source_file c8nj04041a2.cif
_cod_data_source_block ls41_0ma
_cod_depositor_comments 'Adding full bibliography for 7057949--7057954.cif.'
_cod_database_code 7057954
_olex2_refinement_description
;
1. Fixed Uiso
 At 1.2 times of:
  All C(H) groups, All N(H) groups
 At 1.5 times of:
  All C(H,H,H) groups, All N(H,H) groups
2.a Riding coordinates:
 N2A(H2A), N4A(H4A), N5A(H5AA,H5AB), N2B(H2B), N4B(H4B), N5B(H5BA,H5BB)
2.b Ternary CH refined with riding coordinates:
 C8A(H8A), C8B(H8B), C10A(H10A), C10B(H10B)
2.c Aromatic/amide H refined with riding coordinates:
 C4A(H4AA), C5A(H5A), C4B(H4BA), C5B(H5B)
2.d Idealised Me refined as rotating group:
 C3A(H3AA,H3AB,H3AC), C3B(H3BA,H3BB,H3BC)
;
_olex2_submission_special_instructions 'No special instructions were received'

loop_
_space_group_symop_id
_space_group_symop_operation_xyz
1 'x, y, z'
2 '-x, y+1/2, -z+1/2'
3 '-x, -y, -z'
4 'x, -y-1/2, z-1/2'

loop_
_atom_site_label
_atom_site_type_symbol
_atom_site_fract_x
_atom_site_fract_y
_atom_site_fract_z
_atom_site_U_iso_or_equiv
_atom_site_adp_type
_atom_site_occupancy
_atom_site_calc_flag
_atom_site_refinement_flags_posn
Cu1A Cu -0.10710(2) 0.483725(10) 0.403753(14) 0.01201(6) Uani 1 d .
Cl1A Cl -0.26848(7) 0.42749(3) 0.62915(4) 0.03812(16) Uani 1 d .
Cl2A Cl -0.23800(5) 0.56022(3) 0.64475(3) 0.02726(13) Uani 1 d .
S1A S -0.10711(5) 0.37995(2) 0.41862(3) 0.01669(11) Uani 1 d .
O1A O -0.13773(13) 0.50113(6) 0.50922(8) 0.0143(3) Uani 1 d .
O2A O -0.35900(14) 0.49236(6) 0.43611(9) 0.0184(3) Uani 1 d .
N1A N -0.11625(16) 0.56844(7) 0.35955(10) 0.0128(3) Uani 1 d .
N2A N -0.08770(17) 0.66341(7) 0.32675(11) 0.0164(4) Uani 1 d .
H2A H -0.0828 0.7035 0.3300 0.020 Uiso 1 d R
N3A N -0.08689(16) 0.46555(7) 0.29481(10) 0.0118(3) Uani 1 d .
N4A N -0.08026(16) 0.40618(7) 0.27088(10) 0.0133(3) Uani 1 d .
H4A H -0.0714 0.3969 0.2226 0.016 Uiso 1 d R
N5A N -0.08150(19) 0.30528(8) 0.30177(11) 0.0224(4) Uani 1 d .
H5AA H -0.0617 0.2963 0.2584 0.034 Uiso 1 d R
H5AB H -0.0860 0.2772 0.3353 0.034 Uiso 1 d R
C1A C -0.08702(19) 0.56928(9) 0.28480(12) 0.0123(4) Uani 1 d .
C2A C -0.0682(2) 0.62857(9) 0.26394(12) 0.0150(4) Uani 1 d .
C3A C -0.0276(2) 0.65434(10) 0.19397(14) 0.0229(5) Uani 1 d .
H3AA H 0.0694 0.6672 0.2124 0.034 Uiso 1 calc GR
H3AB H -0.0862 0.6896 0.1719 0.034 Uiso 1 calc GR
H3AC H -0.0391 0.6232 0.1514 0.034 Uiso 1 calc GR
C4A C -0.1158(2) 0.62573(9) 0.38230(13) 0.0159(4) Uani 1 d .
H4AA H -0.1331 0.6389 0.4314 0.019 Uiso 1 calc R
C5A C -0.07551(18) 0.51092(9) 0.24909(12) 0.0128(4) Uani 1 d .
H5A H -0.0610 0.5062 0.1970 0.015 Uiso 1 calc R
C6A C -0.0879(2) 0.36292(9) 0.32489(13) 0.0152(4) Uani 1 d .
C7A C -0.2679(2) 0.49828(9) 0.50095(13) 0.0147(4) Uani 1 d .
C8A C -0.3136(2) 0.49899(11) 0.57859(13) 0.0235(5) Uani 1 d .
H8A H -0.4164 0.5035 0.5629 0.028 Uiso 1 calc R
Cu1B Cu -0.39587(2) 0.531179(10) 0.088962(14) 0.01101(6) Uani 1 d .
Cl1B Cl -0.24069(5) 0.38612(2) -0.07243(3) 0.02412(12) Uani 1 d .
Cl2B Cl -0.22404(6) 0.49895(3) -0.16050(3) 0.02690(13) Uani 1 d .
S1B S -0.39004(5) 0.63405(2) 0.06730(3) 0.01504(11) Uani 1 d .
O1B O -0.36066(13) 0.49769(6) -0.00928(8) 0.0133(3) Uani 1 d .
O2B O -0.14472(14) 0.52969(7) 0.04831(9) 0.0203(3) Uani 1 d .
N1B N -0.38174(16) 0.44941(7) 0.14179(10) 0.0121(3) Uani 1 d .
N2B N -0.39525(16) 0.35605(7) 0.18462(10) 0.0139(3) Uani 1 d .
H2B H -0.3926 0.3159 0.1861 0.017 Uiso 1 d R
N3B N -0.42600(15) 0.55489(7) 0.19380(10) 0.0113(3) Uani 1 d .
N4B N -0.43698(16) 0.61531(7) 0.21181(10) 0.0133(3) Uani 1 d .
H4B H -0.4512 0.6268 0.2580 0.016 Uiso 1 d R
N5B N -0.4402(2) 0.71418(8) 0.17205(11) 0.0236(4) Uani 1 d .
H5BA H -0.4297 0.7416 0.1390 0.035 Uiso 1 d R
H5BB H -0.4677 0.7249 0.2127 0.035 Uiso 1 d R
C1B C -0.41663(18) 0.45170(9) 0.21470(12) 0.0120(4) Uani 1 d .
C2B C -0.42624(19) 0.39325(9) 0.24187(12) 0.0131(4) Uani 1 d .
C3B C -0.4658(2) 0.36863(9) 0.31291(13) 0.0173(4) Uani 1 d .
H3BA H -0.4598 0.4012 0.3531 0.026 Uiso 1 calc GR
H3BB H -0.4029 0.3354 0.3379 0.026 Uiso 1 calc GR
H3BC H -0.5608 0.3531 0.2946 0.026 Uiso 1 calc GR
C4B C -0.36967(19) 0.39133(9) 0.12595(12) 0.0131(4) Uani 1 d .
H4BA H -0.3462 0.3762 0.0796 0.016 Uiso 1 calc R
C5B C -0.43544(19) 0.51208(9) 0.24383(12) 0.0123(4) Uani 1 d .
H5B H -0.4530 0.5195 0.2946 0.015 Uiso 1 calc R
C6B C -0.4251(2) 0.65580(9) 0.15582(12) 0.0151(4) Uani 1 d .
C7B C -0.2311(2) 0.50024(8) -0.00306(12) 0.0130(4) Uani 1 d .
C8B C -0.1780(2) 0.46278(9) -0.06359(13) 0.0169(4) Uani 1 d .
H8B H -0.0748 0.4614 -0.0429 0.020 Uiso 1 calc R
Cl3A Cl 0.05774(8) 0.26167(2) 0.00167(4) 0.03618(15) Uani 1 d .
Cl4A Cl 0.27438(6) 0.33476(3) 0.11123(4) 0.04043(16) Uani 1 d .
O3A O -0.03643(15) 0.38416(6) 0.12887(9) 0.0208(3) Uani 1 d .
O4A O 0.01511(16) 0.28687(6) 0.16581(10) 0.0248(4) Uani 1 d .
C9A C 0.0164(2) 0.33325(9) 0.12372(13) 0.0164(4) Uani 1 d .
C10A C 0.0949(2) 0.33035(9) 0.05905(13) 0.0186(4) Uani 1 d .
H10A H 0.0679 0.3661 0.0214 0.022 Uiso 1 calc R
Cl3B Cl -0.41160(7) 0.67607(3) 0.52657(4) 0.03479(15) Uani 1 d .
Cl4B Cl -0.67490(7) 0.73572(3) 0.44735(4) 0.03722(16) Uani 1 d .
O3B O -0.43753(15) 0.65138(6) 0.35852(9) 0.0218(3) Uani 1 d .
O4B O -0.55551(15) 0.73487(6) 0.30269(9) 0.0212(3) Uani 1 d .
C9B C -0.4984(2) 0.70017(9) 0.36143(13) 0.0169(4) Uani 1 d .
C10B C -0.5014(2) 0.72434(9) 0.44555(13) 0.0210(5) Uani 1 d .
H10B H -0.4543 0.7650 0.4540 0.025 Uiso 1 calc R

loop_
_atom_site_aniso_label
_atom_site_aniso_U_11
_atom_site_aniso_U_22
_atom_site_aniso_U_33
_atom_site_aniso_U_23
_atom_site_aniso_U_13
_atom_site_aniso_U_12
Cu1A 0.01422(13) 0.01253(12) 0.01052(13) 0.00011(9) 0.00554(10) 0.00071(9)
Cl1A 0.0428(4) 0.0455(4) 0.0257(3) 0.0097(3) 0.0093(3) -0.0186(3)
Cl2A 0.0215(3) 0.0413(3) 0.0179(3) -0.0080(2) 0.0040(2) 0.0100(2)
S1A 0.0227(3) 0.0142(2) 0.0145(3) 0.00146(19) 0.0074(2) 0.00139(19)
O1A 0.0099(7) 0.0209(7) 0.0130(8) -0.0012(6) 0.0050(6) -0.0002(5)
O2A 0.0142(7) 0.0280(8) 0.0127(8) -0.0022(6) 0.0033(6) -0.0008(6)
N1A 0.0119(8) 0.0139(8) 0.0130(9) -0.0003(7) 0.0040(7) 0.0003(6)
N2A 0.0209(9) 0.0102(8) 0.0187(10) -0.0013(7) 0.0067(7) -0.0010(7)
N3A 0.0096(8) 0.0121(8) 0.0134(9) -0.0018(7) 0.0028(7) 0.0003(6)
N4A 0.0160(8) 0.0130(8) 0.0122(9) -0.0022(7) 0.0062(7) 0.0022(6)
N5A 0.0376(11) 0.0139(9) 0.0192(10) 0.0006(7) 0.0135(9) 0.0038(8)
C1A 0.0083(9) 0.0169(10) 0.0120(10) 0.0005(8) 0.0034(8) -0.0006(7)
C2A 0.0126(10) 0.0164(10) 0.0159(11) -0.0003(8) 0.0042(8) -0.0018(8)
C3A 0.0301(12) 0.0190(11) 0.0234(13) 0.0003(9) 0.0136(10) -0.0058(9)
C4A 0.0170(10) 0.0178(10) 0.0134(11) -0.0010(8) 0.0053(9) 0.0018(8)
C5A 0.0074(9) 0.0179(10) 0.0132(11) -0.0008(8) 0.0033(8) -0.0002(7)
C6A 0.0126(10) 0.0157(10) 0.0168(11) 0.0000(8) 0.0036(8) 0.0015(8)
C7A 0.0148(10) 0.0157(10) 0.0146(11) 0.0001(8) 0.0060(9) 0.0011(8)
C8A 0.0139(11) 0.0432(14) 0.0131(12) -0.0016(10) 0.0031(9) -0.0005(9)
Cu1B 0.01335(12) 0.01127(12) 0.00984(13) -0.00049(9) 0.00560(10) 0.00056(9)
Cl1B 0.0204(3) 0.0231(3) 0.0298(3) -0.0105(2) 0.0086(2) -0.0001(2)
Cl2B 0.0221(3) 0.0457(3) 0.0156(3) 0.0012(2) 0.0097(2) -0.0019(2)
S1B 0.0212(3) 0.0132(2) 0.0132(3) -0.00004(19) 0.0089(2) 0.00018(19)
O1B 0.0114(7) 0.0174(7) 0.0128(7) -0.0013(6) 0.0063(6) -0.0002(5)
O2B 0.0131(7) 0.0282(8) 0.0195(8) -0.0086(6) 0.0044(6) -0.0015(6)
N1B 0.0116(8) 0.0141(8) 0.0112(9) 0.0002(7) 0.0042(7) -0.0001(6)
N2B 0.0145(8) 0.0105(8) 0.0169(9) -0.0007(7) 0.0051(7) -0.0007(6)
N3B 0.0100(8) 0.0113(8) 0.0125(9) -0.0015(7) 0.0029(7) 0.0007(6)
N4B 0.0194(9) 0.0112(8) 0.0115(9) -0.0013(7) 0.0080(7) 0.0024(6)
N5B 0.0454(12) 0.0126(9) 0.0180(10) 0.0008(7) 0.0176(9) 0.0043(8)
C1B 0.0079(9) 0.0172(10) 0.0102(10) -0.0010(8) 0.0015(8) -0.0004(7)
C2B 0.0097(9) 0.0159(10) 0.0136(11) -0.0006(8) 0.0030(8) -0.0008(7)
C3B 0.0192(11) 0.0161(10) 0.0186(12) 0.0005(8) 0.0087(9) -0.0031(8)
C4B 0.0107(9) 0.0157(10) 0.0126(10) -0.0019(8) 0.0030(8) -0.0001(7)
C5B 0.0084(9) 0.0183(10) 0.0102(10) -0.0006(8) 0.0028(8) 0.0003(7)
C6B 0.0159(10) 0.0148(10) 0.0146(11) -0.0010(8) 0.0044(8) 0.0005(8)
C7B 0.0137(10) 0.0144(9) 0.0114(10) 0.0027(8) 0.0045(8) 0.0017(8)
C8B 0.0130(10) 0.0224(11) 0.0160(11) -0.0045(9) 0.0052(8) -0.0021(8)
Cl3A 0.0740(5) 0.0180(3) 0.0177(3) -0.0045(2) 0.0150(3) 0.0024(3)
Cl4A 0.0193(3) 0.0734(5) 0.0303(4) -0.0053(3) 0.0098(3) 0.0069(3)
O3A 0.0278(8) 0.0168(7) 0.0200(8) -0.0005(6) 0.0103(7) 0.0051(6)
O4A 0.0380(9) 0.0154(7) 0.0277(9) 0.0022(7) 0.0199(8) 0.0035(6)
C9A 0.0163(10) 0.0174(11) 0.0147(11) -0.0042(8) 0.0030(9) -0.0013(8)
C10A 0.0205(11) 0.0175(10) 0.0171(11) -0.0020(8) 0.0042(9) 0.0035(8)
Cl3B 0.0640(4) 0.0268(3) 0.0162(3) 0.0034(2) 0.0157(3) 0.0109(3)
Cl4B 0.0421(4) 0.0335(3) 0.0489(4) -0.0041(3) 0.0336(3) 0.0030(3)
O3B 0.0329(9) 0.0183(8) 0.0165(8) -0.0003(6) 0.0108(7) 0.0064(6)
O4B 0.0330(9) 0.0155(7) 0.0167(8) 0.0004(6) 0.0099(7) 0.0050(6)
C9B 0.0216(11) 0.0137(10) 0.0180(12) -0.0015(9) 0.0096(9) -0.0026(8)
C10B 0.0312(12) 0.0160(10) 0.0195(12) 0.0022(9) 0.0133(10) 0.0012(9)

loop_
_atom_type_symbol
_atom_type_description
_atom_type_scat_dispersion_real
_atom_type_scat_dispersion_imag
_atom_type_scat_source
C C 0.0033 0.0016 'International Tables Vol C Tables 4.2.6.8 and 6.1.1.4'
H H 0.0000 0.0000 'International Tables Vol C Tables 4.2.6.8 and 6.1.1.4'
Cl Cl 0.1484 0.1585 'International Tables Vol C Tables 4.2.6.8 and 6.1.1.4'
Cu Cu 0.3201 1.2651 'International Tables Vol C Tables 4.2.6.8 and 6.1.1.4'
N N 0.0061 0.0033 'International Tables Vol C Tables 4.2.6.8 and 6.1.1.4'
O O 0.0106 0.0060 'International Tables Vol C Tables 4.2.6.8 and 6.1.1.4'
S S 0.1246 0.1234 'International Tables Vol C Tables 4.2.6.8 and 6.1.1.4'

loop_
_geom_angle_atom_site_label_1
_geom_angle_atom_site_label_2
_geom_angle_atom_site_label_3
_geom_angle
O1A Cu1A S1A 94.93(4)
O1A Cu1A N1A 99.59(6)
O1A Cu1A N3A 176.95(6)
N1A Cu1A S1A 164.70(5)
N3A Cu1A S1A 84.73(5)
N3A Cu1A N1A 80.52(6)
C6A S1A Cu1A 96.23(7)
C7A O1A Cu1A 108.58(12)
C1A N1A Cu1A 111.19(12)
C4A N1A Cu1A 141.23(14)
C4A N1A C1A 106.04(16)
C2A N2A H2A 125.7
C4A N2A H2A 125.7
C4A N2A C2A 108.54(16)
N4A N3A Cu1A 120.06(12)
C5A N3A Cu1A 118.00(13)
C5A N3A N4A 121.90(16)
N3A N4A H4A 121.7
C6A N4A N3A 116.50(16)
C6A N4A H4A 121.8
H5AA N5A H5AB 119.8
C6A N5A H5AA 121.7
C6A N5A H5AB 117.9
N1A C1A C5A 116.34(16)
C2A C1A N1A 109.45(17)
C2A C1A C5A 134.11(18)
N2A C2A C3A 123.64(18)
C1A C2A N2A 104.98(17)
C1A C2A C3A 131.29(18)
C2A C3A H3AA 109.5
C2A C3A H3AB 109.5
C2A C3A H3AC 109.5
H3AA C3A H3AB 109.5
H3AA C3A H3AC 109.5
H3AB C3A H3AC 109.5
N1A C4A N2A 110.99(18)
N1A C4A H4AA 124.5
N2A C4A H4AA 124.5
N3A C5A C1A 113.25(17)
N3A C5A H5A 123.4
C1A C5A H5A 123.4
N4A C6A S1A 122.47(15)
N5A C6A S1A 120.94(15)
N5A C6A N4A 116.58(18)
O1A C7A C8A 117.42(18)
O2A C7A O1A 125.59(18)
O2A C7A C8A 116.91(17)
Cl1A C8A H8A 108.5
Cl2A C8A Cl1A 110.48(12)
Cl2A C8A H8A 108.5
C7A C8A Cl1A 108.33(15)
C7A C8A Cl2A 112.33(15)
C7A C8A H8A 108.5
O1B Cu1B S1B 102.12(4)
O1B Cu1B N1B 92.65(6)
O1B Cu1B N3B 173.00(6)
N1B Cu1B S1B 163.17(5)
N3B Cu1B S1B 84.62(5)
N3B Cu1B N1B 80.41(6)
C6B S1B Cu1B 96.22(7)
C7B O1B Cu1B 110.22(12)
C1B N1B Cu1B 111.78(12)
C4B N1B Cu1B 140.84(14)
C4B N1B C1B 106.41(16)
C2B N2B H2B 125.6
C4B N2B H2B 125.6
C4B N2B C2B 108.79(16)
N4B N3B Cu1B 120.14(12)
C5B N3B Cu1B 118.17(13)
C5B N3B N4B 121.69(16)
N3B N4B H4B 121.6
C6B N4B N3B 116.72(16)
C6B N4B H4B 121.7
H5BA N5B H5BB 118.8
C6B N5B H5BA 119.7
C6B N5B H5BB 121.3
N1B C1B C5B 115.78(16)
C2B C1B N1B 109.31(16)
C2B C1B C5B 134.91(18)
N2B C2B C3B 122.49(17)
C1B C2B N2B 104.90(16)
C1B C2B C3B 132.57(18)
C2B C3B H3BA 109.5
C2B C3B H3BB 109.5
C2B C3B H3BC 109.5
H3BA C3B H3BB 109.5
H3BA C3B H3BC 109.5
H3BB C3B H3BC 109.5
N1B C4B N2B 110.59(17)
N1B C4B H4BA 124.7
N2B C4B H4BA 124.7
N3B C5B C1B 113.14(17)
N3B C5B H5B 123.4
C1B C5B H5B 123.4
N4B C6B S1B 122.14(15)
N5B C6B S1B 121.10(15)
N5B C6B N4B 116.76(18)
O1B C7B C8B 117.86(17)
O2B C7B O1B 125.40(18)
O2B C7B C8B 116.73(17)
Cl1B C8B H8B 108.0
Cl2B C8B Cl1B 110.45(11)
Cl2B C8B H8B 108.0
C7B C8B Cl1B 112.05(13)
C7B C8B Cl2B 110.13(14)
C7B C8B H8B 108.0
O3A C9A C10A 114.00(17)
O4A C9A O3A 127.58(19)
O4A C9A C10A 118.38(17)
Cl3A C10A Cl4A 110.27(11)
Cl3A C10A H10A 109.3
Cl4A C10A H10A 109.3
C9A C10A Cl3A 111.25(14)
C9A C10A Cl4A 107.40(14)
C9A C10A H10A 109.3
O3B C9B O4B 127.26(19)
O3B C9B C10B 118.43(18)
O4B C9B C10B 114.24(17)
Cl3B C10B Cl4B 110.76(11)
Cl3B C10B H10B 107.6
Cl4B C10B H10B 107.6
C9B C10B Cl3B 112.52(14)
C9B C10B Cl4B 110.40(15)
C9B C10B H10B 107.6

loop_
_geom_bond_atom_site_label_1
_geom_bond_atom_site_label_2
_geom_bond_distance
Cu1A S1A 2.2862(6)
Cu1A O1A 1.9549(13)
Cu1A N1A 1.9951(16)
Cu1A N3A 1.9739(16)
Cl1A C8A 1.783(2)
Cl2A C8A 1.779(2)
S1A C6A 1.711(2)
O1A C7A 1.283(2)
O2A C7A 1.227(2)
N1A C1A 1.394(2)
N1A C4A 1.313(3)
N2A H2A 0.8800
N2A C2A 1.378(3)
N2A C4A 1.350(3)
N3A N4A 1.370(2)
N3A C5A 1.290(3)
N4A H4A 0.8795
N4A C6A 1.341(3)
N5A H5AA 0.8463
N5A H5AB 0.8511
N5A C6A 1.330(3)
C1A C2A 1.374(3)
C1A C5A 1.436(3)
C2A C3A 1.485(3)
C3A H3AA 0.9800
C3A H3AB 0.9800
C3A H3AC 0.9800
C4A H4AA 0.9500
C5A H5A 0.9500
C7A C8A 1.527(3)
C8A H8A 1.0000
Cu1B S1B 2.2861(5)
Cu1B O1B 1.9586(13)
Cu1B N1B 1.9921(16)
Cu1B N3B 1.9740(16)
Cl1B C8B 1.785(2)
Cl2B C8B 1.775(2)
S1B C6B 1.720(2)
O1B C7B 1.283(2)
O2B C7B 1.228(2)
N1B C1B 1.392(2)
N1B C4B 1.313(2)
N2B H2B 0.8800
N2B C2B 1.378(3)
N2B C4B 1.350(3)
N3B N4B 1.370(2)
N3B C5B 1.292(2)
N4B H4B 0.8805
N4B C6B 1.336(3)
N5B H5BA 0.8521
N5B H5BB 0.8531
N5B C6B 1.326(3)
C1B C2B 1.374(3)
C1B C5B 1.445(3)
C2B C3B 1.486(3)
C3B H3BA 0.9800
C3B H3BB 0.9800
C3B H3BC 0.9800
C4B H4BA 0.9500
C5B H5B 0.9500
C7B C8B 1.534(3)
C8B H8B 1.0000
Cl3A C10A 1.776(2)
Cl4A C10A 1.777(2)
O3A C9A 1.249(2)
O4A C9A 1.247(2)
C9A C10A 1.538(3)
C10A H10A 1.0000
Cl3B C10B 1.771(2)
Cl4B C10B 1.779(2)
O3B C9B 1.241(2)
O4B C9B 1.259(3)
C9B C10B 1.542(3)
C10B H10B 1.0000

loop_
_geom_hbond_atom_site_label_D
_geom_hbond_atom_site_label_H
_geom_hbond_atom_site_label_A
_geom_hbond_distance_DH
_geom_hbond_distance_HA
_geom_hbond_distance_DA
_geom_hbond_angle_DHA
_geom_hbond_site_symmetry_A
N2A H2A O4A 0.88 1.94 2.794(2) 162.2 2
N4A H4A O3A 0.88 1.76 2.638(2) 173.2 .
N5A H5AA O4A 0.85 1.97 2.800(2) 168.6 .
N5A H5AB Cl3A 0.85 2.93 3.6136(19) 139.3 4_566
N2B H2B O4B 0.88 1.87 2.719(2) 160.2 2_445
N4B H4B O3B 0.88 1.77 2.634(2) 166.7 .
N5B H5BA Cl3B 0.85 2.68 3.5314(18) 175.9 4_575
N5B H5BB O4B 0.85 2.00 2.840(2) 168.5 .

loop_
_geom_torsion_atom_site_label_1
_geom_torsion_atom_site_label_2
_geom_torsion_atom_site_label_3
_geom_torsion_atom_site_label_4
_geom_torsion
Cu1A S1A C6A N4A -0.89(17)
Cu1A S1A C6A N5A 179.92(16)
Cu1A O1A C7A O2A -7.4(2)
Cu1A O1A C7A C8A 169.26(14)
Cu1A N1A C1A C2A -168.55(13)
Cu1A N1A C1A C5A 8.2(2)
Cu1A N1A C4A N2A 163.32(15)
Cu1A N3A N4A C6A -0.1(2)
Cu1A N3A C5A C1A -3.1(2)
S1A Cu1A O1A C7A -84.14(12)
S1A Cu1A N1A C1A -22.9(3)
S1A Cu1A N1A C4A 174.10(15)
S1A Cu1A N3A N4A -0.34(12)
S1A Cu1A N3A C5A -177.99(14)
O1A Cu1A S1A C6A 177.51(8)
O1A Cu1A N1A C1A 175.70(12)
O1A Cu1A N1A C4A 12.7(2)
O1A Cu1A N3A N4A -84.0(11)
O1A Cu1A N3A C5A 98.4(11)
O1A C7A C8A Cl1A -71.6(2)
O1A C7A C8A Cl2A 50.7(2)
O2A C7A C8A Cl1A 105.33(18)
O2A C7A C8A Cl2A -132.35(17)
N1A Cu1A S1A C6A 15.94(19)
N1A Cu1A O1A C7A 91.01(13)
N1A Cu1A N3A N4A -176.27(14)
N1A Cu1A N3A C5A 6.08(14)
N1A C1A C2A N2A -0.5(2)
N1A C1A C2A C3A 176.0(2)
N1A C1A C5A N3A -3.6(2)
N3A Cu1A S1A C6A 0.55(8)
N3A Cu1A O1A C7A -0.8(12)
N3A Cu1A N1A C1A -7.40(12)
N3A Cu1A N1A C4A -170.4(2)
N3A N4A C6A S1A 0.8(2)
N3A N4A C6A N5A -179.99(16)
N4A N3A C5A C1A 179.26(15)
C1A N1A C4A N2A -0.2(2)
C2A N2A C4A N1A -0.2(2)
C2A C1A C5A N3A 172.2(2)
C4A N1A C1A C2A 0.4(2)
C4A N1A C1A C5A 177.22(17)
C4A N2A C2A C1A 0.4(2)
C4A N2A C2A C3A -176.47(19)
C5A N3A N4A C6A 177.43(17)
C5A C1A C2A N2A -176.5(2)
C5A C1A C2A C3A 0.1(4)
Cu1B S1B C6B N4B 4.04(17)
Cu1B S1B C6B N5B -176.76(17)
Cu1B O1B C7B O2B -13.3(2)
Cu1B O1B C7B C8B 165.62(13)
Cu1B N1B C1B C2B 170.65(12)
Cu1B N1B C1B C5B -8.8(2)
Cu1B N1B C4B N2B -166.72(15)
Cu1B N3B N4B C6B -0.5(2)
Cu1B N3B C5B C1B 2.2(2)
S1B Cu1B O1B C7B 78.98(12)
S1B Cu1B N1B C1B 35.0(2)
S1B Cu1B N1B C4B -158.53(15)
S1B Cu1B N3B N4B 2.47(12)
S1B Cu1B N3B C5B -177.83(14)
O1B Cu1B S1B C6B 178.94(8)
O1B Cu1B N1B C1B -173.42(12)
O1B Cu1B N1B C4B -7.0(2)
O1B Cu1B N3B N4B 167.1(4)
O1B Cu1B N3B C5B -13.2(6)
O1B C7B C8B Cl1B -47.7(2)
O1B C7B C8B Cl2B 75.70(19)
O2B C7B C8B Cl1B 131.37(16)
O2B C7B C8B Cl2B -105.27(18)
N1B Cu1B S1B C6B -30.19(18)
N1B Cu1B O1B C7B -92.91(12)
N1B Cu1B N3B N4B 174.74(14)
N1B Cu1B N3B C5B -5.55(14)
N1B C1B C2B N2B 0.6(2)
N1B C1B C2B C3B -176.8(2)
N1B C1B C5B N3B 4.6(2)
N3B Cu1B S1B C6B -2.95(8)
N3B Cu1B O1B C7B -85.4(5)
N3B Cu1B N1B C1B 7.50(12)
N3B Cu1B N1B C4B 173.9(2)
N3B N4B C6B S1B -2.9(2)
N3B N4B C6B N5B 177.90(17)
N4B N3B C5B C1B -178.12(15)
C1B N1B C4B N2B 0.2(2)
C2B N2B C4B N1B 0.2(2)
C2B C1B C5B N3B -174.7(2)
C4B N1B C1B C2B -0.5(2)
C4B N1B C1B C5B -179.92(16)
C4B N2B C2B C1B -0.5(2)
C4B N2B C2B C3B 177.21(18)
C5B N3B N4B C6B 179.77(18)
C5B C1B C2B N2B 179.9(2)
C5B C1B C2B C3B 2.5(4)
O3A C9A C10A Cl3A -136.77(16)
O3A C9A C10A Cl4A 102.48(18)
O4A C9A C10A Cl3A 45.2(2)
O4A C9A C10A Cl4A -75.6(2)
O3B C9B C10B Cl3B 0.6(2)
O3B C9B C10B Cl4B -123.70(17)
O4B C9B C10B Cl3B -176.71(15)
O4B C9B C10B Cl4B 59.0(2)
